data_7049223
loop_
_publ_author_name
'Netzsch, Philip'
'H\"ammer, Matthias'
'Gross, Peter'
'Bariss, Harijs'
'Block, Theresa'
'Heletta, Lukas'
'P\"ottgen, Rainer'
'Bruns, J\"orn'
'Huppertz, Hubert'
'H\"oppe, Henning A'

_publ_section_title
;
 RE<sub>2</sub>[B<sub>2</sub>(SO<sub>4</sub>)<sub>6</sub>] (RE = Y, La-Nd,
 Sm, Eu, Tb-Lu): a silicate-analogous host structure with weak
 coordination behaviour.
;
_journal_issue 13
_journal_name_full 'Dalton transactions (Cambridge, England : 2003)'
_journal_page_first 4387
_journal_page_last 4397
_journal_paper_doi 10.1039/c9dt00445a
_journal_volume 48
_journal_year 2019
_chemical_formula_sum 'B2 Dy2 O24 S6'
_chemical_formula_weight 922.98
_space_group_crystal_system monoclinic
_space_group_IT_number 15
_space_group_name_Hall '-C 2yc'
_space_group_name_H-M_alt 'C 1 2/c 1'
_symmetry_space_group_name_Hall '-C 2yc'
_symmetry_space_group_name_H-M 'C 1 2/c 1'
_audit_creation_method SHELXL-2014/7
_cell_angle_alpha 90
_cell_angle_beta 93.450(4)
_cell_angle_gamma 90
_cell_formula_units_Z 4
_cell_length_a 13.5683(19)
_cell_length_b 11.4248(16)
_cell_length_c 10.9703(17)
_cell_measurement_reflns_used 35217
_cell_measurement_temperature 301(2)
_cell_measurement_theta_max 38.132
_cell_measurement_theta_min 2.332
_cell_volume 1697.5(4)
_computing_structure_refinement 'SHELXL-2014/7 (Sheldrick, 2014)'
_diffrn_ambient_temperature 301(2)
_diffrn_measured_fraction_theta_full 1.000
_diffrn_measured_fraction_theta_max 1.000
_diffrn_measurement_device_type 'Bruker D8 Venture'
_diffrn_measurement_method 'omega scan'
_diffrn_radiation_monochromator graphite
_diffrn_radiation_source 'fine-focus sealed tube'
_diffrn_radiation_type MoK\a
_diffrn_radiation_wavelength 0.71073
_diffrn_reflns_av_R_equivalents 0.0689
_diffrn_reflns_av_unetI/netI 0.0354
_diffrn_reflns_Laue_measured_fraction_full 1.000
_diffrn_reflns_Laue_measured_fraction_max 1.000
_diffrn_reflns_limit_h_max 21
_diffrn_reflns_limit_h_min -21
_diffrn_reflns_limit_k_max 18
_diffrn_reflns_limit_k_min -18
_diffrn_reflns_limit_l_max 17
_diffrn_reflns_limit_l_min -17
_diffrn_reflns_number 30108
_diffrn_reflns_point_group_measured_fraction_full 1.000
_diffrn_reflns_point_group_measured_fraction_max 1.000
_diffrn_reflns_theta_full 25.242
_diffrn_reflns_theta_max 34.992
_diffrn_reflns_theta_min 2.332
_exptl_absorpt_coefficient_mu 9.611
_exptl_absorpt_correction_type multi-scan
_exptl_absorpt_process_details
; 
 multi-scan absorption correction using SADABS 
(G. M. Sheldrick, (1996). SADABS. Program for Empirical 
Absorption Correction. University of G\"ottingen, Germany.)
;
_exptl_crystal_colour colorless
_exptl_crystal_density_diffrn 3.612
_exptl_crystal_description block
_exptl_crystal_F_000 1720
_exptl_crystal_size_max 0.12
_exptl_crystal_size_mid 0.11
_exptl_crystal_size_min 0.07
_exptl_transmission_factor_max 0.7475
_exptl_transmission_factor_min 0.6663
_refine_diff_density_max 1.086
_refine_diff_density_min -0.809
_refine_diff_density_rms 0.200
_refine_ls_extinction_method none
_refine_ls_goodness_of_fit_ref 1.040
_refine_ls_hydrogen_treatment undef
_refine_ls_matrix_type full
_refine_ls_number_parameters 154
_refine_ls_number_reflns 3745
_refine_ls_number_restraints 0
_refine_ls_restrained_S_all 1.040
_refine_ls_R_factor_all 0.0336
_refine_ls_R_factor_gt 0.0217
_refine_ls_shift/su_max 0.002
_refine_ls_shift/su_mean 0.000
_refine_ls_structure_factor_coef Fsqd
_refine_ls_weighting_details 'w=1/[\s^2^(Fo^2^)+(0.0163P)^2^+1.2088P] where P=(Fo^2^+2Fc^2^)/3'
_refine_ls_weighting_scheme calc
_refine_ls_wR_factor_gt 0.0434
_refine_ls_wR_factor_ref 0.0453
_reflns_Friedel_coverage 0.000
_reflns_number_gt 3132
_reflns_number_total 3745
_reflns_threshold_expression 'I > 2\s(I)'
_cod_data_source_file c9dt00445a3.cif
_cod_data_source_block mo_BA38_0m
_cod_depositor_comments 'Adding full bibliography for 7049219--7049233.cif.'
_cod_database_code 7049223
_shelx_shelxl_version_number 2014/7
_shelx_space_group_comment
;
The symmetry employed for this shelxl refinement is uniquely defined
by the following loop, which should always be used as a source of
symmetry information in preference to the above space-group names.
They are only intended as comments.
;

loop_
_space_group_symop_operation_xyz
'x, y, z'
'-x, y, -z+1/2'
'x+1/2, y+1/2, z'
'-x+1/2, y+1/2, -z+1/2'
'-x, -y, -z'
'x, -y, z-1/2'
'-x+1/2, -y+1/2, -z'
'x+1/2, -y+1/2, z-1/2'

loop_
_atom_site_label
_atom_site_type_symbol
_atom_site_fract_x
_atom_site_fract_y
_atom_site_fract_z
_atom_site_U_iso_or_equiv
_atom_site_adp_type
_atom_site_occupancy
_atom_site_site_symmetry_order
_atom_site_calc_flag
Dy1 Dy 0.31191(2) 0.04818(2) 0.84573(2) 0.00655(3) Uani 1 1 d
S1 S 0.36070(4) -0.20111(5) 0.63970(5) 0.00633(9) Uani 1 1 d
S2 S 0.62850(4) 0.51217(5) 1.07769(5) 0.00741(10) Uani 1 1 d
S3 S 0.57808(4) 0.14776(5) 0.91865(5) 0.00709(10) Uani 1 1 d
O11 O 0.37703(14) -0.11018(15) 0.73015(18) 0.0139(4) Uani 1 1 d
O12 O 0.19645(14) 0.20205(16) 0.81633(17) 0.0137(4) Uani 1 1 d
O13 O 0.31904(13) 0.15688(15) 1.02372(16) 0.0107(3) Uani 1 1 d
O14 O 0.46469(12) -0.24859(15) 0.61843(16) 0.0102(3) Uani 1 1 d
O21 O 0.18761(14) -0.01722(16) 0.69022(19) 0.0140(4) Uani 1 1 d
O22 O 0.17651(15) -0.01920(16) 0.96914(18) 0.0149(4) Uani 1 1 d
O23 O 0.58209(14) 0.63251(14) 1.06177(18) 0.0126(3) Uani 1 1 d
O24 O 0.54220(13) 0.43037(14) 1.09694(17) 0.0094(3) Uani 1 1 d
O31 O 0.61860(17) 0.08356(19) 1.0225(2) 0.0240(5) Uani 1 1 d
O32 O 0.47944(14) 0.11069(18) 0.88077(19) 0.0198(4) Uani 1 1 d
O33 O 0.64530(14) 0.14910(16) 0.82122(18) 0.0156(4) Uani 1 1 d
O34 O 0.57478(14) 0.27610(15) 0.95730(18) 0.0143(4) Uani 1 1 d
B1 B 0.4991(2) 0.3292(2) 1.0271(2) 0.0086(5) Uani 1 1 d

loop_
_atom_site_aniso_label
_atom_site_aniso_U_11
_atom_site_aniso_U_22
_atom_site_aniso_U_33
_atom_site_aniso_U_23
_atom_site_aniso_U_13
_atom_site_aniso_U_12
Dy1 0.00706(5) 0.00695(5) 0.00564(5) -0.00019(4) 0.00042(3) 0.00043(4)
S1 0.0068(2) 0.0055(2) 0.0067(2) -0.00046(18) 0.00042(18) 0.00049(18)
S2 0.0066(2) 0.0065(2) 0.0090(3) 0.00121(19) -0.0007(2) -0.00105(18)
S3 0.0077(2) 0.0067(2) 0.0069(2) -0.00067(18) 0.00113(19) 0.00037(18)
O11 0.0150(9) 0.0115(8) 0.0148(9) -0.0088(7) -0.0031(7) 0.0019(6)
O12 0.0146(9) 0.0135(8) 0.0129(9) -0.0046(7) 0.0009(7) 0.0063(7)
O13 0.0104(8) 0.0123(8) 0.0093(8) -0.0026(6) 0.0003(6) -0.0016(6)
O14 0.0071(7) 0.0116(8) 0.0116(8) -0.0041(6) -0.0016(6) 0.0032(6)
O21 0.0122(9) 0.0143(8) 0.0145(9) -0.0036(7) -0.0061(7) 0.0014(6)
O22 0.0161(9) 0.0147(8) 0.0145(9) -0.0032(7) 0.0065(7) -0.0057(7)
O23 0.0141(8) 0.0065(7) 0.0165(9) 0.0017(6) -0.0050(7) 0.0008(6)
O24 0.0091(8) 0.0081(7) 0.0113(8) -0.0007(6) 0.0026(6) -0.0029(6)
O31 0.0316(12) 0.0231(10) 0.0173(10) 0.0094(8) 0.0007(9) 0.0129(9)
O32 0.0115(9) 0.0289(11) 0.0193(11) -0.0083(8) 0.0026(8) -0.0076(8)
O33 0.0138(9) 0.0187(9) 0.0153(9) -0.0055(7) 0.0095(7) -0.0019(7)
O34 0.0147(9) 0.0067(7) 0.0226(10) -0.0027(7) 0.0093(8) -0.0003(6)
B1 0.0100(11) 0.0058(10) 0.0101(12) 0.0012(8) 0.0020(9) -0.0001(8)

loop_
_atom_type_symbol
_atom_type_description
_atom_type_scat_dispersion_real
_atom_type_scat_dispersion_imag
_atom_type_scat_source
B B 0.0013 0.0007 'International Tables Vol C Tables 4.2.6.8 and 6.1.1.4'
O O 0.0106 0.0060 'International Tables Vol C Tables 4.2.6.8 and 6.1.1.4'
S S 0.1246 0.1234 'International Tables Vol C Tables 4.2.6.8 and 6.1.1.4'
Dy Dy -0.1892 4.4098 'International Tables Vol C Tables 4.2.6.8 and 6.1.1.4'

loop_
_geom_angle_atom_site_label_1
_geom_angle_atom_site_label_2
_geom_angle_atom_site_label_3
_geom_angle
_geom_angle_site_symmetry_1
_geom_angle_site_symmetry_3
O31 Dy1 O33 137.69(8) 5_657 2_656
O31 Dy1 O13 79.77(7) 5_657 .
O33 Dy1 O13 114.15(7) 2_656 .
O31 Dy1 O12 146.35(7) 5_657 .
O33 Dy1 O12 73.24(7) 2_656 .
O13 Dy1 O12 73.10(6) . .
O31 Dy1 O32 74.90(8) 5_657 .
O33 Dy1 O32 72.01(7) 2_656 .
O13 Dy1 O32 73.30(7) . .
O12 Dy1 O32 114.55(7) . .
O31 Dy1 O11 71.53(8) 5_657 .
O33 Dy1 O11 80.62(7) 2_656 .
O13 Dy1 O11 148.29(6) . .
O12 Dy1 O11 138.44(6) . .
O32 Dy1 O11 86.20(7) . .
O31 Dy1 O21 119.22(8) 5_657 .
O33 Dy1 O21 77.95(7) 2_656 .
O13 Dy1 O21 138.28(6) . .
O12 Dy1 O21 73.03(6) . .
O32 Dy1 O21 144.41(7) . .
O11 Dy1 O21 70.26(6) . .
O31 Dy1 O22 74.73(8) 5_657 .
O33 Dy1 O22 146.69(7) 2_656 .
O13 Dy1 O22 72.49(6) . .
O12 Dy1 O22 78.34(7) . .
O32 Dy1 O22 137.40(7) . .
O11 Dy1 O22 111.29(6) . .
O21 Dy1 O22 77.43(7) . .
O11 S1 O12 112.53(12) . 4_546
O11 S1 O13 112.79(11) . 6
O12 S1 O13 111.67(11) 4_546 6
O11 S1 O14 104.65(10) . .
O12 S1 O14 107.12(10) 4_546 .
O13 S1 O14 107.54(10) 6 .
O21 S2 O22 117.79(12) 8_556 3
O21 S2 O23 105.64(11) 8_556 .
O22 S2 O23 109.64(11) 3 .
O21 S2 O24 107.49(11) 8_556 .
O22 S2 O24 110.65(10) 3 .
O23 S2 O24 104.76(10) . .
O31 S3 O32 112.54(14) . .
O31 S3 O33 111.31(13) . .
O32 S3 O33 113.96(12) . .
O31 S3 O34 106.62(13) . .
O32 S3 O34 108.66(12) . .
O33 S3 O34 103.01(11) . .
S1 O11 Dy1 148.89(12) . .
S1 O12 Dy1 152.28(12) 4_556 .
S1 O13 Dy1 157.20(11) 6_556 .
B1 O14 S1 131.29(16) 6 .
S2 O21 Dy1 156.48(12) 8_455 .
S2 O22 Dy1 139.99(11) 3_445 .
B1 O23 S2 128.74(16) 5_667 .
B1 O24 S2 133.40(16) . .
S3 O31 Dy1 167.19(15) . 5_657
S3 O32 Dy1 172.50(14) . .
S3 O33 Dy1 142.60(12) . 2_656
B1 O34 S3 125.55(16) . .
O34 B1 O14 111.4(2) . 6_556
O34 B1 O24 109.19(19) . .
O14 B1 O24 105.6(2) 6_556 .
O34 B1 O23 107.2(2) . 5_667
O14 B1 O23 112.3(2) 6_556 5_667
O24 B1 O23 111.12(19) . 5_667

loop_
_geom_bond_atom_site_label_1
_geom_bond_atom_site_label_2
_geom_bond_distance
_geom_bond_site_symmetry_2
Dy1 O31 2.254(2) 5_657
Dy1 O33 2.2690(18) 2_656
Dy1 O13 2.3112(17) .
Dy1 O12 2.3638(18) .
Dy1 O32 2.3916(19) .
Dy1 O11 2.4076(17) .
Dy1 O21 2.4428(19) .
Dy1 O22 2.4699(19) .
S1 O11 1.4445(18) .
S1 O12 1.4503(18) 4_546
S1 O13 1.4516(18) 6
S1 O14 1.5426(18) .
S2 O21 1.432(2) 8_556
S2 O22 1.437(2) 3
S2 O23 1.5180(18) .
S2 O24 1.5227(18) .
S3 O31 1.436(2) .
S3 O32 1.441(2) .
S3 O33 1.4464(19) .
S3 O34 1.5278(18) .
O12 S1 1.4502(18) 4_556
O13 S1 1.4516(18) 6_556
O14 B1 1.458(3) 6
O21 S2 1.432(2) 8_455
O22 S2 1.437(2) 3_445
O23 B1 1.492(3) 5_667
O24 B1 1.487(3) .
O31 Dy1 2.254(2) 5_657
O33 Dy1 2.2691(18) 2_656
O34 B1 1.450(3) .
B1 O14 1.458(3) 6_556
B1 O23 1.492(3) 5_667
